data_7010748
loop_
_publ_author_name
'Incarvito, Christopher'
'Lam, Matthew'
'Rhatigan, Brian'
'Rheingold, Arnold L.'
'Qin, C. Jin'
'Gavrilova, Anna L.'
'Bosnich, B.'

_publ_section_title
;
 Bimetallic reactivity. Preparations, properties and structures of
 complexes formed by unsymmetrical binucleating ligands bearing 4- and
 6-coordinate sites supported by alkoxide bridges
;
_journal_issue 23
_journal_name_full 'Journal of the Chemical Society, Dalton Transactions'
_journal_page_first 3478
_journal_paper_doi 10.1039/b103164n
_journal_year 2001
_chemical_formula_sum 'C34 H38 Cu2 F6 N5 O4 P'
_chemical_formula_weight 852.74
_chemical_name_systematic
; 
? 
;
_space_group_IT_number 14
_symmetry_cell_setting monoclinic
_symmetry_space_group_name_Hall '-P 2ybc'
_symmetry_space_group_name_H-M 'P 1 21/c 1'
_atom_sites_solution_hydrogens geom
_atom_sites_solution_primary direct
_atom_sites_solution_secondary difmap
_audit_creation_method SHELXL-97
_cell_angle_alpha 90.00
_cell_angle_beta 97.9872(2)
_cell_angle_gamma 90.00
_cell_formula_units_Z 8
_cell_length_a 18.0761(2)
_cell_length_b 21.1395(2)
_cell_length_c 19.3919(2)
_cell_measurement_temperature 173(2)
_cell_volume 7338.14(13)
_computing_cell_refinement 'Bruker SMART'
_computing_data_collection 'Bruker SMART'
_computing_data_reduction 'Bruker SHELXTL'
_computing_molecular_graphics 'Bruker SHELXTL'
_computing_publication_material 'Bruker SHELXTL'
_computing_structure_refinement 'SHELXL-97 (Sheldrick, 1997)'
_computing_structure_solution 'SHELXS-97 (Sheldrick, 1990)'
_diffrn_ambient_temperature 173(2)
_diffrn_measured_fraction_theta_full 0.942
_diffrn_measured_fraction_theta_max 0.942
_diffrn_measurement_device_type 'CCD area detector'
_diffrn_measurement_method 'phi and omega scans'
_diffrn_radiation_monochromator graphite
_diffrn_radiation_source 'fine-focus sealed tube'
_diffrn_radiation_type MoK\a
_diffrn_radiation_wavelength 0.71073
_diffrn_reflns_av_R_equivalents 0.0296
_diffrn_reflns_av_sigmaI/netI 0.0306
_diffrn_reflns_limit_h_max 21
_diffrn_reflns_limit_h_min -20
_diffrn_reflns_limit_k_max 25
_diffrn_reflns_limit_k_min -24
_diffrn_reflns_limit_l_max 22
_diffrn_reflns_limit_l_min -22
_diffrn_reflns_number 28593
_diffrn_reflns_theta_full 25.00
_diffrn_reflns_theta_max 25.00
_diffrn_reflns_theta_min 1.49
_exptl_absorpt_coefficient_mu 1.278
_exptl_absorpt_correction_T_max 0.9047
_exptl_absorpt_correction_T_min 0.6289
_exptl_absorpt_correction_type 'Empirical from SADABS'
_exptl_crystal_colour Green
_exptl_crystal_density_diffrn 1.544
_exptl_crystal_density_method 'not measured'
_exptl_crystal_description Rod
_exptl_crystal_F_000 3488
_exptl_crystal_size_max 0.40
_exptl_crystal_size_mid 0.15
_exptl_crystal_size_min 0.08
_refine_diff_density_max 1.055
_refine_diff_density_min -0.962
_refine_diff_density_rms 0.078
_refine_ls_extinction_method none
_refine_ls_goodness_of_fit_ref 1.356
_refine_ls_hydrogen_treatment mixed
_refine_ls_matrix_type full
_refine_ls_number_parameters 937
_refine_ls_number_reflns 12168
_refine_ls_number_restraints 0
_refine_ls_restrained_S_all 1.356
_refine_ls_R_factor_all 0.0593
_refine_ls_R_factor_gt 0.0467
_refine_ls_shift/su_max 0.020
_refine_ls_shift/su_mean 0.001
_refine_ls_structure_factor_coef Fsqd
_refine_ls_weighting_details 'calc w=1/[\s^2^(Fo^2^)+(0.1000P)^2^+0.0000P] where P=(Fo^2^+2Fc^2^)/3'
_refine_ls_weighting_scheme calc
_refine_ls_wR_factor_gt 0.1549
_refine_ls_wR_factor_ref 0.1718
_reflns_number_gt 10206
_reflns_number_total 12168
_reflns_threshold_expression >2sigma(I)
_cod_data_source_file b103164n.txt
_cod_data_source_block complex_6
_cod_depositor_comments
;
The following automatic conversions were performed:
'_symmetry_cell_setting' value 'Monoclinic' changed to 'monoclinic'
according to '/home/saulius/struct/CIF-dictionaries/cif_core.dic'
dictionary named 'cif_core.dic' version 2.4.1 from 2010-06-29.

Automatic conversion script
Id: cif_fix_enum 1527 2010-12-29 10:47:43Z saulius 
;
_cod_original_cell_volume 7338.14(3)
_cod_original_sg_symbol_H-M P2(1)/c
_cod_database_code 7010748

loop_
_symmetry_equiv_pos_as_xyz
'x, y, z'
'-x, y+1/2, -z+1/2'
'-x, -y, -z'
'x, -y-1/2, z-1/2'

loop_
_atom_site_label
_atom_site_type_symbol
_atom_site_fract_x
_atom_site_fract_y
_atom_site_fract_z
_atom_site_U_iso_or_equiv
_atom_site_adp_type
_atom_site_occupancy
_atom_site_symmetry_multiplicity
_atom_site_calc_flag
_atom_site_refinement_flags
_atom_site_disorder_assembly
_atom_site_disorder_group
Cu1 Cu 0.86079(2) 0.42851(2) 0.75284(3) 0.02331(15) Uani 1 1 d . . .
Cu2 Cu 0.99785(2) 0.343540(19) 0.80823(2) 0.01918(14) Uani 1 1 d . . .
Cu3 Cu 0.36670(2) 0.42888(2) 0.73325(2) 0.02045(14) Uani 1 1 d . . .
Cu4 Cu 0.50153(2) 0.342372(19) 0.78973(2) 0.01891(14) Uani 1 1 d . . .
O1 O 0.79249(15) 0.44108(13) 0.67005(15) 0.0308(6) Uani 1 1 d . . .
O2 O 0.93723(13) 0.41467(11) 0.83139(13) 0.0212(5) Uani 1 1 d . . .
O3 O 0.91842(13) 0.28114(11) 0.81386(14) 0.0250(6) Uani 1 1 d . . .
O4 O 0.81641(14) 0.33648(12) 0.76767(16) 0.0297(7) Uani 1 1 d . . .
N1 N 0.83078(17) 0.50771(14) 0.79721(17) 0.0246(7) Uani 1 1 d . . .
N2 N 1.04500(17) 0.36304(15) 0.92822(17) 0.0274(7) Uani 1 1 d . . .
N3 N 1.08310(16) 0.40637(14) 0.79245(18) 0.0244(7) Uani 1 1 d . . .
N4 N 1.05566(16) 0.28413(14) 0.75519(17) 0.0217(7) Uani 1 1 d . . .
N5 N 0.94132(17) 0.39469(14) 0.68141(17) 0.0239(7) Uani 1 1 d . . .
C1 C 0.74441(19) 0.48755(17) 0.6553(2) 0.0241(8) Uani 1 1 d . . .
C2 C 0.7000(2) 0.48874(18) 0.5889(2) 0.0281(9) Uani 1 1 d . . .
H2A H 0.7071 0.4567 0.5561 0.034 Uiso 1 1 calc R . .
C3 C 0.6467(2) 0.53506(19) 0.5703(2) 0.0326(9) Uani 1 1 d . . .
H3A H 0.6187 0.5346 0.5251 0.039 Uiso 1 1 calc R . .
C4 C 0.6336(2) 0.5827(2) 0.6177(2) 0.0362(10) Uani 1 1 d . . .
H4A H 0.5956 0.6134 0.6057 0.043 Uiso 1 1 calc R . .
C5 C 0.6775(2) 0.58389(19) 0.6826(2) 0.0329(10) Uani 1 1 d . . .
H5A H 0.6701 0.6167 0.7144 0.040 Uiso 1 1 calc R . .
C6 C 0.7333(2) 0.53744(17) 0.7029(2) 0.0235(8) Uani 1 1 d . . .
C7 C 0.7772(2) 0.54437(17) 0.7700(2) 0.0262(8) Uani 1 1 d . . .
H7A H 0.7657 0.5794 0.7973 0.031 Uiso 1 1 calc R . .
C8 C 0.8689(2) 0.52152(18) 0.8681(2) 0.0294(9) Uani 1 1 d . . .
H8A H 0.8445 0.5580 0.8877 0.035 Uiso 1 1 calc R . .
H8B H 0.9216 0.5328 0.8659 0.035 Uiso 1 1 calc R . .
C9 C 0.8656(2) 0.46383(18) 0.9152(2) 0.0281(9) Uani 1 1 d . . .
H9A H 0.8137 0.4478 0.9094 0.034 Uiso 1 1 calc R . .
H9B H 0.8785 0.4774 0.9643 0.034 Uiso 1 1 calc R . .
C10 C 0.9181(2) 0.40921(18) 0.9010(2) 0.0283(9) Uani 1 1 d . . .
H10A H 0.8927 0.3678 0.9060 0.034 Uiso 1 1 calc R . .
C11 C 0.9916(2) 0.41097(19) 0.9500(2) 0.0318(9) Uani 1 1 d . . .
H11A H 1.0139 0.4537 0.9494 0.038 Uiso 1 1 calc R . .
H11B H 0.9822 0.4019 0.9981 0.038 Uiso 1 1 calc R . .
C12 C 1.0554(2) 0.3101(2) 0.9797(2) 0.0336(10) Uani 1 1 d . . .
H12A H 1.0057 0.2976 0.9910 0.040 Uiso 1 1 calc R . .
H12B H 1.0849 0.3261 1.0230 0.040 Uiso 1 1 calc R . .
C13 C 1.0938(2) 0.25183(18) 0.9563(2) 0.0293(9) Uani 1 1 d . . .
C14 C 1.1680(2) 0.2368(2) 0.9857(3) 0.0390(11) Uani 1 1 d . . .
H14A H 1.1949 0.2646 1.0186 0.047 Uiso 1 1 calc R . .
C15 C 1.2012(3) 0.1813(2) 0.9664(3) 0.0444(12) Uani 1 1 d . . .
H15A H 1.2512 0.1717 0.9857 0.053 Uiso 1 1 calc R . .
C16 C 1.1620(3) 0.1399(2) 0.9194(3) 0.0445(12) Uani 1 1 d . . .
H16A H 1.1848 0.1019 0.9068 0.053 Uiso 1 1 calc R . .
C17 C 1.0892(3) 0.1544(2) 0.8907(3) 0.0452(12) Uani 1 1 d . . .
H17A H 1.0622 0.1263 0.8581 0.054 Uiso 1 1 calc R . .
C18 C 1.0556(3) 0.2098(2) 0.9097(2) 0.0374(10) Uani 1 1 d . . .
H18A H 1.0055 0.2189 0.8902 0.045 Uiso 1 1 calc R . .
C19 C 1.1181(2) 0.39311(19) 0.9209(2) 0.0325(10) Uani 1 1 d . . .
H19A H 1.1548 0.3599 0.9136 0.039 Uiso 1 1 calc R . .
H19B H 1.1370 0.4159 0.9644 0.039 Uiso 1 1 calc R . .
C20 C 1.1108(2) 0.43924(18) 0.8600(2) 0.0307(9) Uani 1 1 d . . .
H20A H 1.0756 0.4734 0.8682 0.037 Uiso 1 1 calc R . .
H20B H 1.1600 0.4587 0.8569 0.037 Uiso 1 1 calc R . .
C21 C 1.14552(19) 0.37060(18) 0.7671(2) 0.0279(9) Uani 1 1 d . . .
H21A H 1.1866 0.3651 0.8060 0.033 Uiso 1 1 calc R . .
H21B H 1.1650 0.3955 0.7303 0.033 Uiso 1 1 calc R . .
C22 C 1.12079(19) 0.30634(18) 0.7383(2) 0.0239(8) Uani 1 1 d . . .
C23 C 1.1638(2) 0.2717(2) 0.6977(2) 0.0306(9) Uani 1 1 d . . .
H23A H 1.2088 0.2888 0.6854 0.037 Uiso 1 1 calc R . .
C24 C 1.1402(2) 0.2114(2) 0.6752(2) 0.0335(10) Uani 1 1 d . . .
H24A H 1.1697 0.1862 0.6489 0.040 Uiso 1 1 calc R . .
C25 C 1.0724(2) 0.18904(19) 0.6920(2) 0.0355(10) Uani 1 1 d . . .
H25A H 1.0543 0.1486 0.6761 0.043 Uiso 1 1 calc R . .
C26 C 1.0318(2) 0.22585(17) 0.7316(2) 0.0281(9) Uani 1 1 d . . .
H26A H 0.9857 0.2102 0.7428 0.034 Uiso 1 1 calc R . .
C27 C 1.0485(2) 0.45371(17) 0.7386(2) 0.0263(9) Uani 1 1 d . . .
H27A H 1.0121 0.4805 0.7588 0.032 Uiso 1 1 calc R . .
H27B H 1.0879 0.4815 0.7245 0.032 Uiso 1 1 calc R . .
C28 C 1.0096(2) 0.41909(17) 0.6756(2) 0.0241(8) Uani 1 1 d . . .
C29 C 1.0450(2) 0.4083(2) 0.6171(2) 0.0345(10) Uani 1 1 d . . .
H29A H 1.0914 0.4278 0.6129 0.041 Uiso 1 1 calc R . .
C30 C 1.0109(3) 0.3682(2) 0.5650(2) 0.0400(11) Uani 1 1 d . . .
H30A H 1.0340 0.3600 0.5249 0.048 Uiso 1 1 calc R . .
C31 C 0.9430(2) 0.34068(19) 0.5724(2) 0.0348(10) Uani 1 1 d . . .
H31A H 0.9199 0.3118 0.5385 0.042 Uiso 1 1 calc R . .
C32 C 0.9092(2) 0.35581(18) 0.6301(2) 0.0265(8) Uani 1 1 d . . .
H32A H 0.8615 0.3383 0.6339 0.032 Uiso 1 1 calc R . .
C33 C 0.8478(2) 0.28939(18) 0.7987(2) 0.0290(9) Uani 1 1 d . . .
C34 C 0.7992(2) 0.2376(2) 0.8214(3) 0.0491(14) Uani 1 1 d . . .
H34A H 0.7465 0.2484 0.8074 0.074 Uiso 1 1 calc R . .
H34B H 0.8090 0.2330 0.8722 0.074 Uiso 1 1 calc R . .
H34C H 0.8105 0.1977 0.7994 0.074 Uiso 1 1 calc R . .
P1 P 0.33606(6) 0.38578(5) 0.06847(6) 0.0339(3) Uani 1 1 d . . .
F1 F 0.3598(3) 0.3164(2) 0.0786(4) 0.149(2) Uani 1 1 d . . .
F2 F 0.30977(19) 0.3736(3) -0.01124(19) 0.1055(16) Uani 1 1 d . . .
F3 F 0.3111(2) 0.45603(17) 0.0605(4) 0.151(3) Uani 1 1 d . . .
F4 F 0.3619(2) 0.3986(3) 0.1489(2) 0.1096(17) Uani 1 1 d . . .
F5 F 0.41715(18) 0.4057(2) 0.0535(2) 0.0933(13) Uani 1 1 d . . .
F6 F 0.25294(17) 0.36840(17) 0.08232(18) 0.0664(9) Uani 1 1 d . . .
O1' O 0.30044(15) 0.43932(13) 0.64885(15) 0.0318(7) Uani 1 1 d . . .
O2' O 0.45104(13) 0.42218(11) 0.80688(13) 0.0204(5) Uani 1 1 d . . .
O3' O 0.42384(13) 0.28851(11) 0.81999(15) 0.0250(6) Uani 1 1 d . . .
O4' O 0.32011(14) 0.33739(12) 0.76753(15) 0.0263(6) Uani 1 1 d . . .
N1' N 0.30808(16) 0.48816(14) 0.78533(16) 0.0230(7) Uani 1 1 d . . .
N2' N 0.56496(17) 0.36912(14) 0.90030(17) 0.0251(7) Uani 1 1 d . . .
N3' N 0.58841(16) 0.39278(14) 0.75630(17) 0.0237(7) Uani 1 1 d . . .
N4' N 0.54090(16) 0.27190(14) 0.73475(17) 0.0233(7) Uani 1 1 d . . .
N5' N 0.43492(16) 0.38312(15) 0.66186(17) 0.0232(7) Uani 1 1 d . . .
C1' C 0.2482(2) 0.48216(17) 0.6325(2) 0.0235(8) Uani 1 1 d . . .
C2' C 0.2120(2) 0.48609(18) 0.5628(2) 0.0267(8) Uani 1 1 d . . .
H2'A H 0.2264 0.4579 0.5289 0.032 Uiso 1 1 calc R . .
C3' C 0.1560(2) 0.53021(19) 0.5430(2) 0.0320(9) Uani 1 1 d . . .
H3'A H 0.1334 0.5321 0.4958 0.038 Uiso 1 1 calc R . .
C4' C 0.1323(2) 0.57211(19) 0.5921(2) 0.0342(10) Uani 1 1 d . . .
H4'A H 0.0935 0.6017 0.5786 0.041 Uiso 1 1 calc R . .
C5' C 0.1666(2) 0.56941(18) 0.6601(2) 0.0309(9) Uani 1 1 d . . .
H5'A H 0.1510 0.5978 0.6932 0.037 Uiso 1 1 calc R . .
C6' C 0.2244(2) 0.52540(17) 0.6822(2) 0.0237(8) Uani 1 1 d . . .
C7' C 0.2548(2) 0.52427(16) 0.7548(2) 0.0231(8) Uani 1 1 d . . .
H7'A H 0.2336 0.5532 0.7840 0.028 Uiso 1 1 calc R . .
C8' C 0.3211(2) 0.48981(19) 0.8622(2) 0.0292(9) Uani 1 1 d . . .
H8'A H 0.2969 0.4525 0.8804 0.035 Uiso 1 1 calc R . .
H8'B H 0.2972 0.5282 0.8784 0.035 Uiso 1 1 calc R . .
C9' C 0.4040(2) 0.48999(17) 0.8925(2) 0.0283(9) Uani 1 1 d . . .
H9'A H 0.4290 0.5256 0.8721 0.034 Uiso 1 1 calc R . .
H9'B H 0.4086 0.4970 0.9434 0.034 Uiso 1 1 calc R . .
C10' C 0.4437(2) 0.42837(17) 0.8786(2) 0.0242(8) Uani 1 1 d . . .
H10B H 0.4133 0.3921 0.8923 0.029 Uiso 1 1 calc R . .
C11' C 0.5212(2) 0.42521(18) 0.9214(2) 0.0286(9) Uani 1 1 d . . .
H11C H 0.5488 0.4647 0.9146 0.034 Uiso 1 1 calc R . .
H11D H 0.5161 0.4218 0.9715 0.034 Uiso 1 1 calc R . .
C12' C 0.5730(2) 0.32225(19) 0.9583(2) 0.0321(9) Uani 1 1 d . . .
H12C H 0.5227 0.3134 0.9707 0.038 Uiso 1 1 calc R . .
H12D H 0.6027 0.3420 0.9994 0.038 Uiso 1 1 calc R . .
C13' C 0.6091(2) 0.25979(18) 0.9441(2) 0.0284(9) Uani 1 1 d . . .
C14' C 0.6784(2) 0.2432(2) 0.9820(2) 0.0383(10) Uani 1 1 d . . .
H14B H 0.7040 0.2725 1.0140 0.046 Uiso 1 1 calc R . .
C15' C 0.7100(3) 0.1839(2) 0.9728(3) 0.0490(13) Uani 1 1 d . . .
H15B H 0.7564 0.1728 0.9994 0.059 Uiso 1 1 calc R . .
C16' C 0.6742(3) 0.1414(2) 0.9256(3) 0.0462(12) Uani 1 1 d . . .
H16B H 0.6962 0.1013 0.9193 0.055 Uiso 1 1 calc R . .
C17' C 0.6061(3) 0.1570(2) 0.8870(3) 0.0417(11) Uani 1 1 d . . .
H17B H 0.5816 0.1278 0.8542 0.050 Uiso 1 1 calc R . .
C18' C 0.5732(2) 0.21626(18) 0.8969(2) 0.0284(9) Uani 1 1 d . . .
H18B H 0.5262 0.2266 0.8710 0.034 Uiso 1 1 calc R . .
C19' C 0.6385(2) 0.38972(19) 0.8829(2) 0.0300(9) Uani 1 1 d . . .
H19C H 0.6694 0.3521 0.8763 0.036 Uiso 1 1 calc R . .
H19D H 0.6648 0.4148 0.9220 0.036 Uiso 1 1 calc R . .
C20' C 0.6289(2) 0.42972(18) 0.8164(2) 0.0296(9) Uani 1 1 d . . .
H20C H 0.6004 0.4685 0.8239 0.035 Uiso 1 1 calc R . .
H20D H 0.6786 0.4427 0.8054 0.035 Uiso 1 1 calc R . .
C21' C 0.6406(2) 0.34845(18) 0.7280(2) 0.0294(9) Uani 1 1 d . . .
H21C H 0.6857 0.3429 0.7628 0.035 Uiso 1 1 calc R . .
H21D H 0.6565 0.3671 0.6856 0.035 Uiso 1 1 calc R . .
C22' C 0.6055(2) 0.28408(19) 0.7102(2) 0.0266(8) Uani 1 1 d . . .
C23' C 0.6406(2) 0.2391(2) 0.6731(2) 0.0384(11) Uani 1 1 d . . .
H23B H 0.6867 0.2484 0.6570 0.046 Uiso 1 1 calc R . .
C24' C 0.6067(2) 0.1803(2) 0.6604(2) 0.0418(11) Uani 1 1 d . . .
H24B H 0.6301 0.1483 0.6366 0.050 Uiso 1 1 calc R . .
C25' C 0.5380(2) 0.1691(2) 0.6831(3) 0.0405(11) Uani 1 1 d . . .
H25B H 0.5127 0.1302 0.6728 0.049 Uiso 1 1 calc R . .
C26' C 0.5075(2) 0.21506(19) 0.7203(2) 0.0303(9) Uani 1 1 d . . .
H26B H 0.4612 0.2068 0.7367 0.036 Uiso 1 1 calc R . .
C27' C 0.5528(2) 0.43840(18) 0.7005(2) 0.0271(9) Uani 1 1 d . . .
H27C H 0.5233 0.4707 0.7216 0.033 Uiso 1 1 calc R . .
H27D H 0.5921 0.4603 0.6787 0.033 Uiso 1 1 calc R . .
C28' C 0.5024(2) 0.40137(17) 0.6457(2) 0.0233(8) Uani 1 1 d . . .
C29' C 0.5273(2) 0.3822(2) 0.5841(2) 0.0363(10) Uani 1 1 d . . .
H29B H 0.5731 0.3978 0.5721 0.044 Uiso 1 1 calc R . .
C30' C 0.4846(3) 0.3400(2) 0.5406(2) 0.0419(11) Uani 1 1 d . . .
H30B H 0.5011 0.3261 0.4987 0.050 Uiso 1 1 calc R . .
C31' C 0.4179(2) 0.3184(2) 0.5586(2) 0.0352(10) Uani 1 1 d . . .
H31B H 0.3888 0.2882 0.5305 0.042 Uiso 1 1 calc R . .
C32' C 0.3944(2) 0.34148(18) 0.6185(2) 0.0273(9) Uani 1 1 d . . .
H32B H 0.3477 0.3276 0.6300 0.033 Uiso 1 1 calc R . .
C33' C 0.35302(19) 0.29829(17) 0.8100(2) 0.0223(8) Uani 1 1 d . . .
C34' C 0.3079(2) 0.25977(19) 0.8550(2) 0.0335(10) Uani 1 1 d . . .
H34D H 0.2549 0.2706 0.8436 0.050 Uiso 1 1 calc R . .
H34E H 0.3246 0.2691 0.9042 0.050 Uiso 1 1 calc R . .
H34F H 0.3148 0.2146 0.8463 0.050 Uiso 1 1 calc R . .
P1' P 0.15339(7) 0.64889(6) 0.89854(7) 0.0403(3) Uani 1 1 d . . .
F1' F 0.1421(3) 0.57727(17) 0.9125(2) 0.1160(18) Uani 1 1 d . . .
F2' F 0.1314(2) 0.6378(3) 0.81658(18) 0.1035(15) Uani 1 1 d . . .
F3' F 0.17456(19) 0.65936(16) 0.98055(18) 0.0696(10) Uani 1 1 d . . .
F4' F 0.1731(3) 0.72219(17) 0.8879(2) 0.1116(17) Uani 1 1 d . . .
F5' F 0.23900(17) 0.63636(19) 0.8911(2) 0.0789(11) Uani 1 1 d . . .
F6' F 0.07091(19) 0.6661(3) 0.9055(2) 0.124(2) Uani 1 1 d . . .

loop_
_atom_site_aniso_label
_atom_site_aniso_U_11
_atom_site_aniso_U_22
_atom_site_aniso_U_33
_atom_site_aniso_U_23
_atom_site_aniso_U_13
_atom_site_aniso_U_12
Cu1 0.0215(3) 0.0230(3) 0.0246(3) -0.00225(18) 0.0005(2) 0.00688(17)
Cu2 0.0161(2) 0.0166(2) 0.0250(3) -0.00264(16) 0.00331(19) 0.00176(16)
Cu3 0.0187(2) 0.0223(2) 0.0200(3) -0.00207(17) 0.00158(19) 0.00237(17)
Cu4 0.0150(2) 0.0192(2) 0.0228(3) -0.00035(16) 0.00369(18) -0.00111(16)
O1 0.0281(15) 0.0322(15) 0.0300(17) -0.0029(12) -0.0038(12) 0.0096(12)
O2 0.0239(13) 0.0194(12) 0.0211(15) 0.0002(10) 0.0060(11) 0.0055(10)
O3 0.0195(13) 0.0212(13) 0.0339(17) 0.0015(11) 0.0021(11) 0.0018(10)
O4 0.0200(13) 0.0261(14) 0.0424(19) 0.0087(12) 0.0021(12) -0.0024(11)
N1 0.0260(16) 0.0226(16) 0.0245(19) -0.0009(13) 0.0015(14) 0.0007(13)
N2 0.0265(17) 0.0287(17) 0.026(2) -0.0012(14) -0.0012(14) 0.0102(14)
N3 0.0200(15) 0.0186(15) 0.035(2) -0.0067(13) 0.0067(14) 0.0000(12)
N4 0.0233(16) 0.0217(15) 0.0203(18) 0.0005(12) 0.0033(13) 0.0029(12)
N5 0.0226(16) 0.0227(16) 0.0268(19) 0.0011(13) 0.0048(13) 0.0029(12)
C1 0.0181(17) 0.0236(19) 0.031(2) 0.0082(16) 0.0057(16) -0.0016(14)
C2 0.027(2) 0.031(2) 0.025(2) 0.0040(16) 0.0032(17) -0.0019(16)
C3 0.035(2) 0.032(2) 0.029(3) 0.0101(17) 0.0004(18) -0.0007(18)
C4 0.037(2) 0.033(2) 0.037(3) 0.0133(19) 0.001(2) 0.0099(18)
C5 0.036(2) 0.025(2) 0.038(3) 0.0047(17) 0.0060(19) 0.0083(17)
C6 0.0235(18) 0.0207(18) 0.026(2) 0.0060(15) 0.0040(16) 0.0004(15)
C7 0.029(2) 0.0173(18) 0.033(2) 0.0020(15) 0.0063(17) 0.0040(15)
C8 0.031(2) 0.0236(19) 0.032(2) -0.0080(16) 0.0004(17) 0.0055(16)
C9 0.028(2) 0.032(2) 0.024(2) -0.0022(16) 0.0034(16) 0.0095(16)
C10 0.033(2) 0.027(2) 0.025(2) -0.0035(16) 0.0050(17) 0.0077(16)
C11 0.036(2) 0.034(2) 0.026(2) -0.0087(17) 0.0036(18) 0.0081(18)
C12 0.042(2) 0.042(2) 0.017(2) 0.0038(17) 0.0043(17) 0.0164(19)
C13 0.037(2) 0.032(2) 0.020(2) 0.0074(16) 0.0059(17) 0.0090(17)
C14 0.033(2) 0.039(2) 0.044(3) 0.007(2) 0.004(2) 0.0057(19)
C15 0.036(2) 0.042(3) 0.057(3) 0.012(2) 0.013(2) 0.012(2)
C16 0.063(3) 0.030(2) 0.045(3) 0.010(2) 0.021(2) 0.020(2)
C17 0.070(3) 0.034(2) 0.029(3) 0.0006(18) -0.001(2) 0.009(2)
C18 0.046(3) 0.036(2) 0.029(3) 0.0076(18) 0.000(2) 0.0126(19)
C19 0.026(2) 0.034(2) 0.034(3) -0.0111(18) -0.0083(18) 0.0038(17)
C20 0.0219(19) 0.027(2) 0.042(3) -0.0104(17) -0.0027(18) -0.0038(16)
C21 0.0153(17) 0.028(2) 0.041(3) -0.0058(17) 0.0045(16) 0.0010(15)
C22 0.0183(18) 0.027(2) 0.025(2) -0.0023(15) -0.0003(15) 0.0050(15)
C23 0.0193(19) 0.043(2) 0.030(2) -0.0055(18) 0.0058(17) 0.0049(17)
C24 0.033(2) 0.042(2) 0.025(2) -0.0083(17) 0.0001(17) 0.0160(18)
C25 0.039(2) 0.027(2) 0.039(3) -0.0101(18) -0.0002(19) 0.0046(18)
C26 0.031(2) 0.0221(19) 0.031(2) -0.0038(16) 0.0031(17) 0.0001(16)
C27 0.0194(18) 0.0227(19) 0.037(3) 0.0059(16) 0.0049(16) -0.0044(15)
C28 0.0212(18) 0.0212(18) 0.030(2) 0.0071(15) 0.0047(16) 0.0025(14)
C29 0.028(2) 0.043(2) 0.034(3) 0.0082(19) 0.0118(18) -0.0007(18)
C30 0.045(3) 0.049(3) 0.028(3) -0.002(2) 0.013(2) 0.015(2)
C31 0.042(2) 0.036(2) 0.026(3) -0.0030(17) 0.0034(19) 0.0112(19)
C32 0.030(2) 0.0251(19) 0.024(2) 0.0008(16) 0.0014(16) 0.0026(16)
C33 0.0209(19) 0.024(2) 0.043(3) 0.0042(17) 0.0066(17) 0.0014(15)
C34 0.031(2) 0.038(3) 0.079(4) 0.028(2) 0.009(2) -0.0025(19)
P1 0.0320(6) 0.0362(6) 0.0355(7) -0.0011(5) 0.0114(5) 0.0001(5)
F1 0.139(4) 0.054(3) 0.248(7) 0.008(3) 0.001(4) 0.049(3)
F2 0.063(2) 0.215(5) 0.040(2) -0.016(3) 0.0102(17) -0.030(3)
F3 0.097(3) 0.039(2) 0.303(8) 0.020(3) -0.022(4) -0.003(2)
F4 0.072(3) 0.213(5) 0.044(3) -0.035(3) 0.0108(19) -0.023(3)
F5 0.0446(19) 0.171(4) 0.066(3) 0.008(2) 0.0151(17) -0.026(2)
F6 0.0498(18) 0.088(2) 0.067(2) -0.0133(18) 0.0291(16) -0.0226(17)
O1' 0.0300(15) 0.0382(16) 0.0249(17) -0.0055(12) -0.0043(12) 0.0144(12)
O2' 0.0194(12) 0.0207(13) 0.0207(15) -0.0027(10) 0.0015(10) 0.0001(10)
O3' 0.0183(13) 0.0211(13) 0.0360(17) -0.0004(11) 0.0047(11) -0.0013(10)
O4' 0.0196(13) 0.0262(14) 0.0322(17) 0.0053(11) 0.0008(12) -0.0036(10)
N1' 0.0247(16) 0.0234(16) 0.0211(18) -0.0031(12) 0.0038(13) 0.0019(13)
N2' 0.0258(16) 0.0238(16) 0.0248(19) -0.0016(13) 0.0006(13) 0.0009(13)
N3' 0.0140(14) 0.0261(16) 0.030(2) 0.0056(13) 0.0004(13) -0.0010(12)
N4' 0.0207(15) 0.0256(16) 0.0242(19) -0.0031(13) 0.0048(13) 0.0011(13)
N5' 0.0198(15) 0.0287(17) 0.0212(18) 0.0038(13) 0.0039(13) 0.0061(13)
C1' 0.0217(18) 0.0238(19) 0.025(2) 0.0039(15) 0.0042(15) -0.0010(15)
C2' 0.032(2) 0.029(2) 0.019(2) 0.0037(15) 0.0028(16) -0.0041(16)
C3' 0.028(2) 0.036(2) 0.030(3) 0.0109(18) -0.0017(17) -0.0057(17)
C4' 0.036(2) 0.027(2) 0.040(3) 0.0139(17) 0.004(2) 0.0090(17)
C5' 0.036(2) 0.024(2) 0.033(3) 0.0078(16) 0.0068(19) 0.0021(16)
C6' 0.0245(19) 0.0188(18) 0.029(2) 0.0032(15) 0.0062(16) 0.0019(15)
C7' 0.0236(18) 0.0181(17) 0.028(2) -0.0010(14) 0.0049(16) 0.0001(14)
C8' 0.036(2) 0.029(2) 0.023(2) 0.0024(16) 0.0054(17) 0.0075(17)
C9' 0.037(2) 0.0224(19) 0.024(2) -0.0043(15) 0.0017(17) 0.0005(16)
C10' 0.028(2) 0.0265(19) 0.019(2) -0.0023(14) 0.0055(16) -0.0025(15)
C11' 0.031(2) 0.027(2) 0.026(2) -0.0065(15) -0.0011(17) -0.0008(16)
C12' 0.036(2) 0.036(2) 0.024(2) 0.0025(17) 0.0063(18) 0.0034(18)
C13' 0.030(2) 0.031(2) 0.025(2) 0.0095(16) 0.0070(17) 0.0037(16)
C14' 0.032(2) 0.046(3) 0.036(3) 0.007(2) -0.0006(19) 0.0015(19)
C15' 0.035(2) 0.051(3) 0.061(4) 0.019(3) 0.005(2) 0.016(2)
C16' 0.051(3) 0.043(3) 0.047(3) 0.011(2) 0.015(2) 0.018(2)
C17' 0.055(3) 0.035(2) 0.037(3) 0.0024(19) 0.011(2) 0.009(2)
C18' 0.034(2) 0.031(2) 0.020(2) 0.0071(16) 0.0028(17) 0.0061(17)
C19' 0.0234(19) 0.031(2) 0.032(2) 0.0008(17) -0.0085(17) -0.0056(16)
C20' 0.0225(19) 0.029(2) 0.036(3) 0.0039(17) -0.0006(17) -0.0111(15)
C21' 0.0168(18) 0.037(2) 0.035(3) 0.0081(17) 0.0042(17) 0.0039(16)
C22' 0.0186(18) 0.038(2) 0.022(2) 0.0074(16) 0.0003(15) 0.0073(16)
C23' 0.027(2) 0.059(3) 0.031(3) -0.002(2) 0.0127(18) 0.010(2)
C24' 0.040(2) 0.050(3) 0.036(3) -0.017(2) 0.007(2) 0.014(2)
C25' 0.041(3) 0.036(2) 0.042(3) -0.017(2) 0.000(2) 0.0005(19)
C26' 0.025(2) 0.034(2) 0.032(3) -0.0045(17) 0.0037(17) 0.0020(16)
C27' 0.025(2) 0.0259(19) 0.031(2) 0.0095(16) 0.0040(17) -0.0042(15)
C28' 0.0248(19) 0.0268(19) 0.019(2) 0.0078(15) 0.0069(15) 0.0036(15)
C29' 0.031(2) 0.049(3) 0.030(3) 0.011(2) 0.0113(19) 0.0104(19)
C30' 0.048(3) 0.051(3) 0.029(3) 0.000(2) 0.012(2) 0.017(2)
C31' 0.038(2) 0.034(2) 0.033(3) -0.0036(18) 0.0010(19) 0.0089(18)
C32' 0.023(2) 0.033(2) 0.026(2) -0.0010(16) 0.0027(16) 0.0029(15)
C33' 0.0183(18) 0.0235(18) 0.025(2) -0.0059(15) 0.0033(15) -0.0031(14)
C34' 0.023(2) 0.034(2) 0.042(3) 0.0130(19) 0.0033(18) -0.0033(17)
P1' 0.0425(7) 0.0434(7) 0.0383(8) 0.0025(5) 0.0176(6) 0.0113(5)
F1' 0.197(5) 0.049(2) 0.105(4) -0.010(2) 0.032(3) -0.056(3)
F2' 0.079(3) 0.199(5) 0.032(2) -0.015(2) 0.0078(18) 0.027(3)
F3' 0.081(2) 0.083(2) 0.048(2) -0.0075(16) 0.0194(17) -0.0178(18)
F4' 0.175(4) 0.047(2) 0.126(4) 0.030(2) 0.069(3) 0.037(2)
F5' 0.0518(19) 0.089(2) 0.101(3) -0.018(2) 0.0292(19) 0.0026(18)
F6' 0.044(2) 0.250(6) 0.076(3) -0.029(3) 0.0060(19) 0.041(3)

loop_
_atom_type_symbol
_atom_type_description
_atom_type_scat_dispersion_real
_atom_type_scat_dispersion_imag
_atom_type_scat_source
C C 0.0033 0.0016 'International Tables Vol C Tables 4.2.6.8 and 6.1.1.4'
H H 0.0000 0.0000 'International Tables Vol C Tables 4.2.6.8 and 6.1.1.4'
N N 0.0061 0.0033 'International Tables Vol C Tables 4.2.6.8 and 6.1.1.4'
O O 0.0106 0.0060 'International Tables Vol C Tables 4.2.6.8 and 6.1.1.4'
F F 0.0171 0.0103 'International Tables Vol C Tables 4.2.6.8 and 6.1.1.4'
P P 0.1023 0.0942 'International Tables Vol C Tables 4.2.6.8 and 6.1.1.4'
Cu Cu 0.3201 1.2651 'International Tables Vol C Tables 4.2.6.8 and 6.1.1.4'

loop_
_geom_angle_atom_site_label_1
_geom_angle_atom_site_label_2
_geom_angle_atom_site_label_3
_geom_angle
_geom_angle_site_symmetry_1
_geom_angle_site_symmetry_3
_geom_angle_publ_flag
O1 Cu1 O2 174.68(11) . . ?
O1 Cu1 N1 93.64(12) . . ?
O2 Cu1 N1 89.68(12) . . ?
O1 Cu1 O4 91.66(12) . . ?
O2 Cu1 O4 89.81(10) . . ?
N1 Cu1 O4 125.22(12) . . ?
O1 Cu1 N5 85.69(12) . . ?
O2 Cu1 N5 89.10(11) . . ?
N1 Cu1 N5 140.16(12) . . ?
O4 Cu1 N5 94.60(11) . . ?
O2 Cu2 O3 93.82(10) . . ?
O2 Cu2 N4 161.87(12) . . ?
O3 Cu2 N4 92.58(12) . . ?
O2 Cu2 N3 89.60(11) . . ?
O3 Cu2 N3 174.34(12) . . ?
N4 Cu2 N3 82.85(12) . . ?
O2 Cu2 N2 77.26(11) . . ?
O3 Cu2 N2 103.03(12) . . ?
N4 Cu2 N2 117.67(12) . . ?
N3 Cu2 N2 82.13(13) . . ?
O1' Cu3 O2' 167.55(12) . . ?
O1' Cu3 N1' 92.71(12) . . ?
O2' Cu3 N1' 95.23(11) . . ?
O1' Cu3 N5' 81.42(11) . . ?
O2' Cu3 N5' 88.81(11) . . ?
N1' Cu3 N5' 166.88(12) . . ?
O1' Cu3 O4' 97.90(11) . . ?
O2' Cu3 O4' 90.45(10) . . ?
N1' Cu3 O4' 98.23(11) . . ?
N5' Cu3 O4' 94.22(11) . . ?
O3' Cu4 O2' 94.53(10) . . ?
O3' Cu4 N4' 92.82(12) . . ?
O2' Cu4 N4' 158.09(12) . . ?
O3' Cu4 N3' 175.39(11) . . ?
O2' Cu4 N3' 90.08(11) . . ?
N4' Cu4 N3' 82.90(12) . . ?
O3' Cu4 N2' 98.36(11) . . ?
O2' Cu4 N2' 79.57(10) . . ?
N4' Cu4 N2' 119.69(12) . . ?
N3' Cu4 N2' 82.37(12) . . ?
C1 O1 Cu1 128.2(3) . . ?
C10 O2 Cu1 120.8(2) . . ?
C10 O2 Cu2 111.6(2) . . ?
Cu1 O2 Cu2 107.37(12) . . ?
C33 O3 Cu2 127.5(2) . . ?
C33 O4 Cu1 129.2(2) . . ?
C7 N1 C8 119.1(3) . . ?
C7 N1 Cu1 124.1(3) . . ?
C8 N1 Cu1 116.6(2) . . ?
C19 N2 C12 110.6(3) . . ?
C19 N2 C11 110.6(3) . . ?
C12 N2 C11 110.1(3) . . ?
C19 N2 Cu2 100.4(2) . . ?
C12 N2 Cu2 120.9(3) . . ?
C11 N2 Cu2 103.5(2) . . ?
C21 N3 C20 110.1(3) . . ?
C21 N3 C27 111.4(3) . . ?
C20 N3 C27 110.5(3) . . ?
C21 N3 Cu2 109.4(2) . . ?
C20 N3 Cu2 109.2(2) . . ?
C27 N3 Cu2 106.2(2) . . ?
C22 N4 C26 118.6(3) . . ?
C22 N4 Cu2 116.1(2) . . ?
C26 N4 Cu2 125.1(3) . . ?
C28 N5 C32 118.1(3) . . ?
C28 N5 Cu1 127.0(3) . . ?
C32 N5 Cu1 113.2(2) . . ?
O1 C1 C2 118.9(4) . . ?
O1 C1 C6 123.8(4) . . ?
C2 C1 C6 117.3(3) . . ?
C3 C2 C1 122.2(4) . . ?
C2 C3 C4 120.7(4) . . ?
C5 C4 C3 118.5(4) . . ?
C4 C5 C6 122.1(4) . . ?
C5 C6 C1 119.1(4) . . ?
C5 C6 C7 117.5(4) . . ?
C1 C6 C7 123.4(3) . . ?
N1 C7 C6 126.6(4) . . ?
N1 C8 C9 110.3(3) . . ?
C8 C9 C10 114.4(3) . . ?
O2 C10 C11 106.3(3) . . ?
O2 C10 C9 109.9(3) . . ?
C11 C10 C9 112.0(3) . . ?
N2 C11 C10 110.3(3) . . ?
N2 C12 C13 115.4(3) . . ?
C18 C13 C14 118.6(4) . . ?
C18 C13 C12 120.7(4) . . ?
C14 C13 C12 120.6(4) . . ?
C15 C14 C13 119.9(5) . . ?
C16 C15 C14 120.6(4) . . ?
C15 C16 C17 119.6(4) . . ?
C16 C17 C18 120.2(5) . . ?
C13 C18 C17 121.1(4) . . ?
N2 C19 C20 111.4(3) . . ?
N3 C20 C19 111.2(3) . . ?
N3 C21 C22 112.2(3) . . ?
N4 C22 C23 122.0(4) . . ?
N4 C22 C21 116.5(3) . . ?
C23 C22 C21 121.5(3) . . ?
C22 C23 C24 119.2(4) . . ?
C25 C24 C23 118.6(4) . . ?
C26 C25 C24 119.5(4) . . ?
N4 C26 C25 122.1(4) . . ?
C28 C27 N3 109.8(3) . . ?
N5 C28 C29 122.0(4) . . ?
N5 C28 C27 116.4(3) . . ?
C29 C28 C27 121.4(3) . . ?
C30 C29 C28 118.8(4) . . ?
C31 C30 C29 119.3(4) . . ?
C30 C31 C32 118.9(4) . . ?
N5 C32 C31 122.7(4) . . ?
O4 C33 O3 125.9(3) . . ?
O4 C33 C34 118.3(3) . . ?
O3 C33 C34 115.9(3) . . ?
F1 P1 F3 178.2(4) . . ?
F1 P1 F2 90.6(3) . . ?
F3 P1 F2 90.8(3) . . ?
F1 P1 F4 89.9(3) . . ?
F3 P1 F4 88.7(3) . . ?
F2 P1 F4 179.4(3) . . ?
F1 P1 F5 91.6(3) . . ?
F3 P1 F5 89.5(3) . . ?
F2 P1 F5 91.4(2) . . ?
F4 P1 F5 88.9(2) . . ?
F1 P1 F6 90.6(3) . . ?
F3 P1 F6 88.3(2) . . ?
F2 P1 F6 88.00(18) . . ?
F4 P1 F6 91.67(19) . . ?
F5 P1 F6 177.7(2) . . ?
C1' O1' Cu3 129.2(3) . . ?
C10' O2' Cu3 122.8(2) . . ?
C10' O2' Cu4 110.7(2) . . ?
Cu3 O2' Cu4 105.85(11) . . ?
C33' O3' Cu4 127.0(2) . . ?
C33' O4' Cu3 126.7(2) . . ?
C7' N1' C8' 116.6(3) . . ?
C7' N1' Cu3 123.1(3) . . ?
C8' N1' Cu3 120.2(2) . . ?
C19' N2' C12' 111.8(3) . . ?
C19' N2' C11' 110.5(3) . . ?
C12' N2' C11' 108.4(3) . . ?
C19' N2' Cu4 101.7(2) . . ?
C12' N2' Cu4 120.7(2) . . ?
C11' N2' Cu4 103.2(2) . . ?
C21' N3' C20' 110.3(3) . . ?
C21' N3' C27' 111.3(3) . . ?
C20' N3' C27' 109.5(3) . . ?
C21' N3' Cu4 109.7(2) . . ?
C20' N3' Cu4 109.4(2) . . ?
C27' N3' Cu4 106.5(2) . . ?
C22' N4' C26' 118.7(3) . . ?
C22' N4' Cu4 115.6(3) . . ?
C26' N4' Cu4 125.7(3) . . ?
C28' N5' C32' 117.8(3) . . ?
C28' N5' Cu3 128.3(3) . . ?
C32' N5' Cu3 111.9(2) . . ?
O1' C1' C2' 119.3(3) . . ?
O1' C1' C6' 123.3(3) . . ?
C2' C1' C6' 117.4(3) . . ?
C3' C2' C1' 121.5(4) . . ?
C2' C3' C4' 120.9(4) . . ?
C5' C4' C3' 118.8(4) . . ?
C4' C5' C6' 122.0(4) . . ?
C5' C6' C1' 119.5(4) . . ?
C5' C6' C7' 118.1(3) . . ?
C1' C6' C7' 122.4(3) . . ?
N1' C7' C6' 127.6(3) . . ?
N1' C8' C9' 113.4(3) . . ?
C10' C9' C8' 112.8(3) . . ?
O2' C10' C11' 108.9(3) . . ?
O2' C10' C9' 111.2(3) . . ?
C11' C10' C9' 111.0(3) . . ?
N2' C11' C10' 111.2(3) . . ?
N2' C12' C13' 116.2(3) . . ?
C18' C13' C14' 118.6(4) . . ?
C18' C13' C12' 121.5(4) . . ?
C14' C13' C12' 119.9(4) . . ?
C15' C14' C13' 120.5(5) . . ?
C16' C15' C14' 120.4(4) . . ?
C15' C16' C17' 120.1(4) . . ?
C16' C17' C18' 119.8(5) . . ?
C13' C18' C17' 120.6(4) . . ?
N2' C19' C20' 110.7(3) . . ?
N3' C20' C19' 110.6(3) . . ?
N3' C21' C22' 112.5(3) . . ?
N4' C22' C23' 122.1(4) . . ?
N4' C22' C21' 116.4(3) . . ?
C23' C22' C21' 121.4(4) . . ?
C24' C23' C22' 118.6(4) . . ?
C23' C24' C25' 119.0(4) . . ?
C26' C25' C24' 119.2(4) . . ?
N4' C26' C25' 122.4(4) . . ?
C28' C27' N3' 108.9(3) . . ?
N5' C28' C29' 121.5(4) . . ?
N5' C28' C27' 117.2(3) . . ?
C29' C28' C27' 121.0(4) . . ?
C30' C29' C28' 119.3(4) . . ?
C31' C30' C29' 119.4(4) . . ?
C30' C31' C32' 118.6(4) . . ?
N5' C32' C31' 123.2(4) . . ?
O4' C33' O3' 125.1(3) . . ?
O4' C33' C34' 119.2(3) . . ?
O3' C33' C34' 115.7(3) . . ?
F1' P1' F6' 93.6(3) . . ?
F1' P1' F5' 90.3(3) . . ?
F6' P1' F5' 176.0(3) . . ?
F1' P1' F3' 88.9(2) . . ?
F6' P1' F3' 88.9(2) . . ?
F5' P1' F3' 90.7(2) . . ?
F1' P1' F2' 90.6(3) . . ?
F6' P1' F2' 90.6(2) . . ?
F5' P1' F2' 89.8(2) . . ?
F3' P1' F2' 179.3(2) . . ?
F1' P1' F4' 174.5(3) . . ?
F6' P1' F4' 91.0(3) . . ?
F5' P1' F4' 85.1(2) . . ?
F3' P1' F4' 88.1(2) . . ?
F2' P1' F4' 92.4(3) . . ?

loop_
_geom_bond_atom_site_label_1
_geom_bond_atom_site_label_2
_geom_bond_distance
_geom_bond_site_symmetry_2
_geom_bond_publ_flag
Cu1 O1 1.903(3) . ?
Cu1 O2 1.932(3) . ?
Cu1 N1 1.992(3) . ?
Cu1 O4 2.139(3) . ?
Cu1 N5 2.260(3) . ?
Cu2 O2 1.949(2) . ?
Cu2 O3 1.964(2) . ?
Cu2 N4 2.006(3) . ?
Cu2 N3 2.089(3) . ?
Cu2 N2 2.400(3) . ?
Cu3 O1' 1.902(3) . ?
Cu3 O2' 1.944(3) . ?
Cu3 N1' 2.003(3) . ?
Cu3 N5' 2.202(3) . ?
Cu3 O4' 2.247(2) . ?
Cu4 O3' 1.960(2) . ?
Cu4 O2' 1.968(2) . ?
Cu4 N4' 2.018(3) . ?
Cu4 N3' 2.075(3) . ?
Cu4 N2' 2.356(3) . ?
O1 C1 1.316(4) . ?
O2 C10 1.443(5) . ?
O3 C33 1.282(4) . ?
O4 C33 1.257(5) . ?
N1 C7 1.294(5) . ?
N1 C8 1.478(5) . ?
N2 C19 1.491(5) . ?
N2 C12 1.493(5) . ?
N2 C11 1.500(5) . ?
N3 C21 1.497(4) . ?
N3 C20 1.506(5) . ?
N3 C27 1.518(5) . ?
N4 C22 1.349(5) . ?
N4 C26 1.363(5) . ?
N5 C28 1.356(5) . ?
N5 C32 1.357(5) . ?
C1 C2 1.419(6) . ?
C1 C6 1.434(5) . ?
C2 C3 1.387(5) . ?
C3 C4 1.406(6) . ?
C4 C5 1.392(6) . ?
C5 C6 1.424(5) . ?
C6 C7 1.434(5) . ?
C8 C9 1.530(5) . ?
C9 C10 1.544(5) . ?
C10 C11 1.523(6) . ?
C12 C13 1.515(5) . ?
C13 C18 1.381(6) . ?
C13 C14 1.418(6) . ?
C14 C15 1.394(6) . ?
C15 C16 1.385(7) . ?
C16 C17 1.390(7) . ?
C17 C18 1.394(6) . ?
C19 C20 1.522(6) . ?
C21 C22 1.512(5) . ?
C22 C23 1.391(5) . ?
C23 C24 1.393(6) . ?
C24 C25 1.395(6) . ?
C25 C26 1.375(6) . ?
C27 C28 1.511(5) . ?
C28 C29 1.396(6) . ?
C29 C30 1.394(6) . ?
C30 C31 1.384(6) . ?
C31 C32 1.385(6) . ?
C33 C34 1.507(5) . ?
P1 F1 1.532(4) . ?
P1 F3 1.554(4) . ?
P1 F2 1.574(4) . ?
P1 F4 1.588(4) . ?
P1 F5 1.590(3) . ?
P1 F6 1.605(3) . ?
O1' C1' 1.315(4) . ?
O2' C10' 1.422(5) . ?
O3' C33' 1.285(4) . ?
O4' C33' 1.257(5) . ?
N1' C7' 1.305(5) . ?
N1' C8' 1.477(5) . ?
N2' C19' 1.482(5) . ?
N2' C12' 1.490(5) . ?
N2' C11' 1.513(5) . ?
N3' C21' 1.487(5) . ?
N3' C20' 1.506(5) . ?
N3' C27' 1.524(5) . ?
N4' C22' 1.346(5) . ?
N4' C26' 1.357(5) . ?
N5' C28' 1.357(5) . ?
N5' C32' 1.358(5) . ?
C1' C2' 1.421(5) . ?
C1' C6' 1.436(5) . ?
C2' C3' 1.390(5) . ?
C3' C4' 1.410(6) . ?
C4' C5' 1.377(6) . ?
C5' C6' 1.420(5) . ?
C6' C7' 1.440(5) . ?
C8' C9' 1.531(5) . ?
C9' C10' 1.529(5) . ?
C10' C11' 1.527(5) . ?
C12' C13' 1.515(5) . ?
C13' C18' 1.393(6) . ?
C13' C14' 1.406(6) . ?
C14' C15' 1.399(7) . ?
C15' C16' 1.379(8) . ?
C16' C17' 1.389(7) . ?
C17' C18' 1.411(6) . ?
C19' C20' 1.532(6) . ?
C21' C22' 1.521(6) . ?
C22' C23' 1.396(6) . ?
C23' C24' 1.392(6) . ?
C24' C25' 1.394(6) . ?
C25' C26' 1.372(6) . ?
C27' C28' 1.517(5) . ?
C28' C29' 1.393(6) . ?
C29' C30' 1.387(6) . ?
C30' C31' 1.378(6) . ?
C31' C32' 1.380(6) . ?
C33' C34' 1.512(5) . ?
P1' F1' 1.556(4) . ?
P1' F6' 1.559(3) . ?
P1' F5' 1.596(3) . ?
P1' F3' 1.598(4) . ?
P1' F2' 1.601(4) . ?
P1' F4' 1.609(4) . ?
